data_1519766
loop_
_publ_author_name
'Devillanova, Francesco'
'Aragoni, Carla'
'Arca, Massimiliano'
'Huth, Susanne L.'
'Hursthouse, Michael B.'

_publ_section_title
;
 C28H30Cd1N2O4P2S4
;
_journal_name_full 'Crystal Structure Report Archive'
_journal_page_first 245
_journal_year 2006
_chemical_formula_sum 'C28 H30 Cd N2 O4 P2 S4'
_chemical_formula_weight 761.12
_space_group_IT_number 14
_symmetry_cell_setting monoclinic
_symmetry_space_group_name_Hall '-P 2yn'
_symmetry_space_group_name_H-M 'P 1 21/n 1'
_atom_sites_solution_hydrogens mixed
_atom_sites_solution_primary direct
_atom_sites_solution_secondary difmap
_cell_angle_alpha 90.00
_cell_angle_beta 101.808(4)
_cell_angle_gamma 90.00
_cell_formula_units_Z 4
_cell_length_a 11.9856(9)
_cell_length_b 17.7146(11)
_cell_length_c 15.2383(5)
_cell_measurement_reflns_used 7335
_cell_measurement_temperature 120(2)
_cell_measurement_theta_max 27.48
_cell_measurement_theta_min 2.91
_cell_volume 3166.9(3)
_computing_cell_refinement 'DENZO (Otwinowski & Minor, 1997) & COLLECT (Hooft, R.W.W., 1998)'
_computing_data_collection 'COLLECT (Hooft, R.W.W., 1998)'
_computing_data_reduction 'DENZO (Otwinowski & Minor, 1997) & COLLECT (Hooft, R.W.W., 1998)'
_computing_structure_refinement 'SHELXL-97 (Sheldrick, 1997)'
_diffrn_ambient_temperature 120(2)
_diffrn_detector_area_resol_mean 9.091
_diffrn_measured_fraction_theta_full 0.997
_diffrn_measured_fraction_theta_max 0.997
_diffrn_measurement_device_type 'Bruker-Nonius 95mm CCD camera on \k-goniostat'
_diffrn_measurement_method '\f & \w scans'
_diffrn_radiation_monochromator graphite
_diffrn_radiation_source 'Bruker-Nonius FR591 rotating anode'
_diffrn_radiation_type MoK\a
_diffrn_radiation_wavelength 0.71073
_diffrn_reflns_av_R_equivalents 0.0397
_diffrn_reflns_av_sigmaI/netI 0.0311
_diffrn_reflns_limit_h_max 15
_diffrn_reflns_limit_h_min -15
_diffrn_reflns_limit_k_max 22
_diffrn_reflns_limit_k_min -22
_diffrn_reflns_limit_l_max 19
_diffrn_reflns_limit_l_min -19
_diffrn_reflns_number 43899
_diffrn_reflns_theta_full 27.48
_diffrn_reflns_theta_max 27.48
_diffrn_reflns_theta_min 3.34
_exptl_absorpt_coefficient_mu 1.091
_exptl_absorpt_correction_T_max 0.8987
_exptl_absorpt_correction_T_min 0.6819
_exptl_absorpt_correction_type multi-scan
_exptl_absorpt_process_details 'SADABS V2.10 (Sheldrick, G.M., 2003)'
_exptl_crystal_colour colourless
_exptl_crystal_density_diffrn 1.596
_exptl_crystal_density_method 'not measured'
_exptl_crystal_description prism
_exptl_crystal_F_000 1544
_exptl_crystal_size_max 0.38
_exptl_crystal_size_mid 0.36
_exptl_crystal_size_min 0.10
_refine_diff_density_max 0.737
_refine_diff_density_min -0.627
_refine_diff_density_rms 0.083
_refine_ls_extinction_coef 0.00058(11)
_refine_ls_extinction_expression Fc^*^=kFc[1+0.001xFc^2^\l^3^/sin(2\q)]^-1/4^
_refine_ls_extinction_method SHELXL
_refine_ls_goodness_of_fit_ref 1.064
_refine_ls_hydrogen_treatment mixed
_refine_ls_matrix_type full
_refine_ls_number_parameters 383
_refine_ls_number_reflns 7249
_refine_ls_number_restraints 0
_refine_ls_restrained_S_all 1.064
_refine_ls_R_factor_all 0.0399
_refine_ls_R_factor_gt 0.0273
_refine_ls_shift/su_max 0.003
_refine_ls_shift/su_mean 0.000
_refine_ls_structure_factor_coef Fsqd
_refine_ls_weighting_details 'calc w=1/[\s^2^(Fo^2^)+(0.0269P)^2^+2.2982P] where P=(Fo^2^+2Fc^2^)/3'
_refine_ls_weighting_scheme calc
_refine_ls_wR_factor_gt 0.0586
_refine_ls_wR_factor_ref 0.0637
_reflns_number_gt 5988
_reflns_number_total 7249
_reflns_threshold_expression >2sigma(I)
_cod_data_source_file eCrystal-245.cif
_cod_data_source_block 2005slh0403
_cod_depositor_comments
;
Citation :
Devillanova, Francesco and Aragoni, Carla and Arca, Massimiliano and 
Huth, Susanne L. and Hursthouse, Michael B. (2006) 
University of Southampton, Crystal Structure Report Archive. 
(doi:10.5258/ecrystals/245)

More at:
http://ecrystals.chem.soton.ac.uk/245/

The following automatic conversions were performed:

'_symmetry_cell_setting' value 'Monoclinic' changed to 'monoclinic'
according to the built-in table from CIF Core dictionary named
'cif_core.dic' version 2.4.1 from 2010-06-29.

Automatic conversion script
Id: cif_fix_values 3392 2015-05-12 13:50:21Z andrius 
;
_cod_original_sg_symbol_H-M P2(1)/n
_cod_database_code 1519766

loop_
_symmetry_equiv_pos_as_xyz
'x, y, z'
'-x+1/2, y+1/2, -z+1/2'
'-x, -y, -z'
'x-1/2, -y-1/2, z-1/2'

loop_
_atom_site_label
_atom_site_type_symbol
_atom_site_fract_x
_atom_site_fract_y
_atom_site_fract_z
_atom_site_U_iso_or_equiv
_atom_site_adp_type
_atom_site_occupancy
_atom_site_symmetry_multiplicity
_atom_site_calc_flag
_atom_site_refinement_flags
_atom_site_disorder_assembly
_atom_site_disorder_group
C1 C 0.2352(2) 0.85551(15) 0.75534(17) 0.0304(6) Uani 1 1 d . . .
H1A H 0.2497 0.9073 0.7774 0.046 Uiso 1 1 calc R . .
H1B H 0.1565 0.8415 0.7569 0.046 Uiso 1 1 calc R . .
H1C H 0.2467 0.8523 0.6936 0.046 Uiso 1 1 calc R . .
C2 C 0.50204(18) 0.73889(11) 0.88976(14) 0.0154(4) Uani 1 1 d . . .
C3 C 0.44354(19) 0.70813(13) 0.95198(15) 0.0223(5) Uani 1 1 d . . .
H3 H 0.3722 0.7288 0.9576 0.027 Uiso 1 1 calc R . .
C4 C 0.4890(2) 0.64769(13) 1.00550(16) 0.0247(5) Uani 1 1 d . . .
H4 H 0.4482 0.6265 1.0468 0.030 Uiso 1 1 calc R . .
C5 C 0.59437(19) 0.61829(12) 0.99854(14) 0.0187(5) Uani 1 1 d . . .
C6 C 0.65419(19) 0.64879(12) 0.93799(14) 0.0198(5) Uani 1 1 d . . .
H6 H 0.7265 0.6291 0.9336 0.024 Uiso 1 1 calc R . .
C7 C 0.60688(18) 0.70855(12) 0.88389(14) 0.0184(4) Uani 1 1 d . . .
H7 H 0.6473 0.7291 0.8419 0.022 Uiso 1 1 calc R . .
C8 C 0.7430(2) 0.53053(13) 1.05618(16) 0.0264(5) Uani 1 1 d . . .
H8A H 0.7464 0.5104 0.9969 0.040 Uiso 1 1 calc R . .
H8B H 0.7602 0.4902 1.1009 0.040 Uiso 1 1 calc R . .
H8C H 0.7989 0.5712 1.0716 0.040 Uiso 1 1 calc R . .
C9 C 0.9019(2) 0.75796(13) 0.69259(17) 0.0287(6) Uani 1 1 d . . .
H9A H 0.8763 0.7298 0.7402 0.043 Uiso 1 1 calc R . .
H9B H 0.9550 0.7268 0.6671 0.043 Uiso 1 1 calc R . .
H9C H 0.8359 0.7709 0.6455 0.043 Uiso 1 1 calc R . .
C10 C 0.98991(18) 0.96504(12) 0.78870(14) 0.0159(4) Uani 1 1 d . . .
C11 C 1.02307(18) 1.00448(12) 0.71827(14) 0.0178(4) Uani 1 1 d . . .
H11 H 0.9910 0.9912 0.6580 0.021 Uiso 1 1 calc R . .
C12 C 1.10158(19) 1.06214(12) 0.73567(14) 0.0191(5) Uani 1 1 d . . .
H12 H 1.1240 1.0881 0.6875 0.023 Uiso 1 1 calc R . .
C13 C 1.14834(19) 1.08252(12) 0.82418(15) 0.0185(5) Uani 1 1 d . . .
C14 C 1.11587(19) 1.04443(13) 0.89477(14) 0.0208(5) Uani 1 1 d . . .
H14 H 1.1471 1.0583 0.9550 0.025 Uiso 1 1 calc R . .
C15 C 1.03702(18) 0.98581(12) 0.87624(14) 0.0195(5) Uani 1 1 d . . .
H15 H 1.0151 0.9596 0.9244 0.023 Uiso 1 1 calc R . .
C16 C 1.2643(2) 1.17077(15) 0.92138(16) 0.0365(7) Uani 1 1 d . . .
H16A H 1.1990 1.1875 0.9459 0.055 Uiso 1 1 calc R . .
H16B H 1.3148 1.2138 0.9181 0.055 Uiso 1 1 calc R . .
H16C H 1.3063 1.1318 0.9603 0.055 Uiso 1 1 calc R . .
C17 C 0.44168(18) 1.07439(11) 0.72212(14) 0.0167(4) Uani 1 1 d . . .
H17 H 0.4230 1.0586 0.7770 0.020 Uiso 1 1 calc R . .
C18 C 0.39373(18) 1.14041(12) 0.68270(14) 0.0169(4) Uani 1 1 d . . .
H18 H 0.3432 1.1688 0.7104 0.020 Uiso 1 1 calc R . .
C19 C 0.41961(18) 1.16522(11) 0.60258(14) 0.0156(4) Uani 1 1 d . . .
C20 C 0.4911(2) 1.11927(13) 0.56397(15) 0.0235(5) Uani 1 1 d . . .
H20 H 0.5091 1.1326 0.5081 0.028 Uiso 1 1 calc R . .
C21 C 0.5354(2) 1.05435(13) 0.60760(15) 0.0220(5) Uani 1 1 d . . .
H21 H 0.5844 1.0240 0.5805 0.026 Uiso 1 1 calc R . .
C22 C 0.37037(18) 1.23620(12) 0.56208(14) 0.0164(4) Uani 1 1 d . . .
C23 C 0.69892(19) 1.06311(12) 0.93194(14) 0.0187(4) Uani 1 1 d . . .
H23 H 0.6487 1.0336 0.9587 0.022 Uiso 1 1 calc R . .
C24 C 0.75370(18) 1.12349(12) 0.97951(14) 0.0182(4) Uani 1 1 d . . .
H24 H 0.7411 1.1348 1.0377 0.022 Uiso 1 1 calc R . .
C25 C 0.82763(18) 1.16779(11) 0.94166(14) 0.0162(4) Uani 1 1 d . . .
C26 C 0.84323(19) 1.14711(12) 0.85655(14) 0.0178(4) Uani 1 1 d . . .
H26 H 0.8939 1.1750 0.8285 0.021 Uiso 1 1 calc R . .
C27 C 0.78485(19) 1.08606(12) 0.81330(14) 0.0178(4) Uani 1 1 d . . .
H27 H 0.7960 1.0733 0.7552 0.021 Uiso 1 1 calc R . .
C28 C 0.88411(19) 1.23555(12) 0.98475(15) 0.0194(5) Uani 1 1 d . . .
N1 N 0.51311(15) 1.03179(10) 0.68635(11) 0.0159(4) Uani 1 1 d . . .
N2 N 0.71309(15) 1.04398(10) 0.84963(12) 0.0166(4) Uani 1 1 d . . .
O1 O 0.31281(12) 0.80453(8) 0.81170(10) 0.0173(3) Uani 1 1 d . . .
O2 O 0.63126(14) 0.55937(9) 1.05492(10) 0.0249(4) Uani 1 1 d . . .
O3 O 0.95874(12) 0.82651(8) 0.72941(10) 0.0188(3) Uani 1 1 d . . .
O4 O 1.22482(14) 1.14051(9) 0.83342(10) 0.0251(4) Uani 1 1 d . . .
P1 P 0.44686(4) 0.81925(3) 0.82279(3) 0.01332(11) Uani 1 1 d . . .
P2 P 0.88382(5) 0.89195(3) 0.76223(4) 0.01459(12) Uani 1 1 d . . .
S1 S 0.48904(5) 0.91605(3) 0.89030(4) 0.01711(11) Uani 1 1 d . . .
S2 S 0.49457(5) 0.81886(3) 0.70493(3) 0.01617(11) Uani 1 1 d . . .
S3 S 0.76247(4) 0.92396(3) 0.65696(3) 0.01666(11) Uani 1 1 d . . .
S4 S 0.82045(5) 0.85934(3) 0.86650(4) 0.01921(12) Uani 1 1 d . . .
Cd1 Cd 0.626504(12) 0.935844(8) 0.773911(10) 0.01327(6) Uani 1 1 d . . .
H22 H 0.323(2) 1.2615(13) 0.5947(15) 0.019(6) Uiso 1 1 d . . .
H28 H 0.927(2) 1.2628(15) 0.9506(17) 0.033(7) Uiso 1 1 d . . .

loop_
_atom_site_aniso_label
_atom_site_aniso_U_11
_atom_site_aniso_U_22
_atom_site_aniso_U_33
_atom_site_aniso_U_23
_atom_site_aniso_U_13
_atom_site_aniso_U_12
C1 0.0127(12) 0.0402(15) 0.0375(14) 0.0178(12) 0.0029(10) 0.0048(10)
C2 0.0166(11) 0.0140(10) 0.0158(10) -0.0001(8) 0.0035(8) 0.0000(8)
C3 0.0204(12) 0.0241(12) 0.0244(12) 0.0054(9) 0.0095(9) 0.0058(9)
C4 0.0246(13) 0.0273(12) 0.0252(12) 0.0098(10) 0.0118(10) 0.0043(10)
C5 0.0227(12) 0.0154(10) 0.0169(11) 0.0038(8) 0.0014(9) 0.0025(9)
C6 0.0167(11) 0.0212(11) 0.0221(11) 0.0026(9) 0.0054(9) 0.0038(9)
C7 0.0170(11) 0.0189(11) 0.0204(11) 0.0028(9) 0.0063(9) -0.0001(9)
C8 0.0309(14) 0.0251(12) 0.0230(12) 0.0056(10) 0.0049(10) 0.0127(10)
C9 0.0266(13) 0.0168(11) 0.0392(14) -0.0055(10) -0.0019(11) -0.0005(10)
C10 0.0135(10) 0.0157(10) 0.0192(11) 0.0001(8) 0.0046(8) 0.0015(8)
C11 0.0198(11) 0.0189(11) 0.0155(10) -0.0010(8) 0.0054(9) 0.0007(9)
C12 0.0220(12) 0.0208(11) 0.0162(11) 0.0022(9) 0.0079(9) -0.0008(9)
C13 0.0166(11) 0.0171(10) 0.0224(11) -0.0001(9) 0.0053(9) -0.0024(8)
C14 0.0215(12) 0.0255(12) 0.0143(10) 0.0002(9) 0.0009(9) -0.0045(9)
C15 0.0185(11) 0.0233(11) 0.0171(11) 0.0055(9) 0.0040(9) -0.0013(9)
C16 0.0432(17) 0.0396(15) 0.0247(13) -0.0048(11) 0.0023(11) -0.0233(13)
C17 0.0175(11) 0.0175(11) 0.0158(10) 0.0020(8) 0.0052(8) -0.0011(8)
C18 0.0167(11) 0.0153(10) 0.0189(11) -0.0012(8) 0.0042(8) 0.0011(8)
C19 0.0143(11) 0.0147(10) 0.0169(10) 0.0008(8) 0.0012(8) 0.0019(8)
C20 0.0278(13) 0.0278(12) 0.0176(11) 0.0077(9) 0.0109(9) 0.0121(10)
C21 0.0250(13) 0.0229(12) 0.0202(11) 0.0013(9) 0.0091(9) 0.0099(9)
C22 0.0148(11) 0.0170(10) 0.0176(11) -0.0017(8) 0.0036(9) 0.0040(8)
C23 0.0208(12) 0.0190(11) 0.0175(11) 0.0004(8) 0.0068(9) -0.0048(9)
C24 0.0212(12) 0.0194(11) 0.0148(10) -0.0012(8) 0.0056(9) -0.0034(9)
C25 0.0156(11) 0.0143(10) 0.0187(11) -0.0006(8) 0.0031(8) -0.0011(8)
C26 0.0195(11) 0.0154(10) 0.0207(11) 0.0002(8) 0.0091(9) -0.0024(8)
C27 0.0223(12) 0.0165(10) 0.0158(10) -0.0024(8) 0.0071(9) -0.0001(9)
C28 0.0216(12) 0.0175(11) 0.0205(11) -0.0015(9) 0.0080(9) -0.0054(9)
N1 0.0148(9) 0.0153(9) 0.0170(9) 0.0018(7) 0.0016(7) 0.0005(7)
N2 0.0154(9) 0.0149(9) 0.0193(9) -0.0014(7) 0.0031(7) -0.0020(7)
O1 0.0112(7) 0.0202(8) 0.0204(8) 0.0056(6) 0.0034(6) -0.0008(6)
O2 0.0267(9) 0.0253(9) 0.0233(8) 0.0101(7) 0.0065(7) 0.0093(7)
O3 0.0133(8) 0.0161(7) 0.0265(8) -0.0033(6) 0.0029(6) 0.0010(6)
O4 0.0284(9) 0.0265(9) 0.0206(8) -0.0026(7) 0.0053(7) -0.0135(7)
P1 0.0116(3) 0.0132(3) 0.0159(3) 0.0019(2) 0.0048(2) 0.0000(2)
P2 0.0116(3) 0.0163(3) 0.0160(3) 0.0006(2) 0.0031(2) 0.0006(2)
S1 0.0193(3) 0.0155(3) 0.0183(3) -0.0021(2) 0.0081(2) -0.0020(2)
S2 0.0182(3) 0.0160(3) 0.0157(3) 0.00003(19) 0.0067(2) -0.0011(2)
S3 0.0124(3) 0.0228(3) 0.0147(2) 0.0018(2) 0.0027(2) 0.0027(2)
S4 0.0165(3) 0.0240(3) 0.0175(3) 0.0051(2) 0.0046(2) -0.0016(2)
Cd1 0.01249(9) 0.01240(8) 0.01560(9) 0.00042(6) 0.00451(6) -0.00079(6)

loop_
_atom_type_symbol
_atom_type_description
_atom_type_scat_dispersion_real
_atom_type_scat_dispersion_imag
_atom_type_scat_source
C C 0.0033 0.0016 'International Tables Vol C Tables 4.2.6.8 and 6.1.1.4'
H H 0.0000 0.0000 'International Tables Vol C Tables 4.2.6.8 and 6.1.1.4'
N N 0.0061 0.0033 'International Tables Vol C Tables 4.2.6.8 and 6.1.1.4'
O O 0.0106 0.0060 'International Tables Vol C Tables 4.2.6.8 and 6.1.1.4'
P P 0.1023 0.0942 'International Tables Vol C Tables 4.2.6.8 and 6.1.1.4'
S S 0.1246 0.1234 'International Tables Vol C Tables 4.2.6.8 and 6.1.1.4'
Cd Cd -0.8075 1.2024 'International Tables Vol C Tables 4.2.6.8 and 6.1.1.4'

loop_
_geom_angle_atom_site_label_1
_geom_angle_atom_site_label_2
_geom_angle_atom_site_label_3
_geom_angle
_geom_angle_site_symmetry_1
_geom_angle_site_symmetry_3
O1 C1 H1A 109.5 . .
O1 C1 H1B 109.5 . .
H1A C1 H1B 109.5 . .
O1 C1 H1C 109.5 . .
H1A C1 H1C 109.5 . .
H1B C1 H1C 109.5 . .
C7 C2 C3 118.62(19) . .
C7 C2 P1 120.24(16) . .
C3 C2 P1 121.06(16) . .
C4 C3 C2 120.5(2) . .
C4 C3 H3 119.8 . .
C2 C3 H3 119.8 . .
C3 C4 C5 119.8(2) . .
C3 C4 H4 120.1 . .
C5 C4 H4 120.1 . .
O2 C5 C6 124.8(2) . .
O2 C5 C4 114.8(2) . .
C6 C5 C4 120.37(19) . .
C5 C6 C7 119.2(2) . .
C5 C6 H6 120.4 . .
C7 C6 H6 120.4 . .
C2 C7 C6 121.5(2) . .
C2 C7 H7 119.3 . .
C6 C7 H7 119.3 . .
O2 C8 H8A 109.5 . .
O2 C8 H8B 109.5 . .
H8A C8 H8B 109.5 . .
O2 C8 H8C 109.5 . .
H8A C8 H8C 109.5 . .
H8B C8 H8C 109.5 . .
O3 C9 H9A 109.5 . .
O3 C9 H9B 109.5 . .
H9A C9 H9B 109.5 . .
O3 C9 H9C 109.5 . .
H9A C9 H9C 109.5 . .
H9B C9 H9C 109.5 . .
C15 C10 C11 118.7(2) . .
C15 C10 P2 122.37(16) . .
C11 C10 P2 118.92(16) . .
C12 C11 C10 120.7(2) . .
C12 C11 H11 119.6 . .
C10 C11 H11 119.6 . .
C11 C12 C13 120.0(2) . .
C11 C12 H12 120.0 . .
C13 C12 H12 120.0 . .
O4 C13 C14 125.0(2) . .
O4 C13 C12 114.97(19) . .
C14 C13 C12 120.0(2) . .
C13 C14 C15 119.3(2) . .
C13 C14 H14 120.3 . .
C15 C14 H14 120.3 . .
C10 C15 C14 121.2(2) . .
C10 C15 H15 119.4 . .
C14 C15 H15 119.4 . .
O4 C16 H16A 109.5 . .
O4 C16 H16B 109.5 . .
H16A C16 H16B 109.5 . .
O4 C16 H16C 109.5 . .
H16A C16 H16C 109.5 . .
H16B C16 H16C 109.5 . .
N1 C17 C18 122.9(2) . .
N1 C17 H17 118.6 . .
C18 C17 H17 118.6 . .
C17 C18 C19 120.0(2) . .
C17 C18 H18 120.0 . .
C19 C18 H18 120.0 . .
C18 C19 C20 116.88(19) . .
C18 C19 C22 119.75(19) . .
C20 C19 C22 123.36(19) . .
C21 C20 C19 119.5(2) . .
C21 C20 H20 120.3 . .
C19 C20 H20 120.3 . .
N1 C21 C20 123.5(2) . .
N1 C21 H21 118.3 . .
C20 C21 H21 118.3 . .
C28 C22 C19 125.9(2) 4_585 .
C28 C22 H22 119.3(14) 4_585 .
C19 C22 H22 114.8(14) . .
N2 C23 C24 123.3(2) . .
N2 C23 H23 118.4 . .
C24 C23 H23 118.4 . .
C23 C24 C25 119.6(2) . .
C23 C24 H24 120.2 . .
C25 C24 H24 120.2 . .
C24 C25 C26 116.98(19) . .
C24 C25 C28 123.38(19) . .
C26 C25 C28 119.57(19) . .
C27 C26 C25 119.9(2) . .
C27 C26 H26 120.1 . .
C25 C26 H26 120.1 . .
N2 C27 C26 123.0(2) . .
N2 C27 H27 118.5 . .
C26 C27 H27 118.5 . .
C22 C28 C25 125.4(2) 4_686 .
C22 C28 H28 118.9(16) 4_686 .
C25 C28 H28 115.4(16) . .
C17 N1 C21 117.22(18) . .
C17 N1 Cd1 120.60(14) . .
C21 N1 Cd1 120.88(14) . .
C27 N2 C23 117.38(18) . .
C27 N2 Cd1 120.25(14) . .
C23 N2 Cd1 122.24(14) . .
C1 O1 P1 118.06(13) . .
C5 O2 C8 117.58(18) . .
C9 O3 P2 118.48(14) . .
C13 O4 C16 117.72(18) . .
O1 P1 C2 100.11(9) . .
O1 P1 S2 111.76(6) . .
C2 P1 S2 111.64(7) . .
O1 P1 S1 109.55(6) . .
C2 P1 S1 111.12(7) . .
S2 P1 S1 112.06(3) . .
O3 P2 C10 100.04(9) . .
O3 P2 S4 111.67(6) . .
C10 P2 S4 113.50(7) . .
O3 P2 S3 108.28(6) . .
C10 P2 S3 109.72(7) . .
S4 P2 S3 112.82(3) . .
P1 S1 Cd1 84.10(2) . .
P1 S2 Cd1 84.21(2) . .
P2 S3 Cd1 86.00(2) . .
P2 S4 Cd1 82.54(2) . .
N2 Cd1 N1 80.78(6) . .
N2 Cd1 S3 97.08(5) . .
N1 Cd1 S3 92.20(4) . .
N2 Cd1 S1 92.92(5) . .
N1 Cd1 S1 96.06(4) . .
S3 Cd1 S1 167.935(17) . .
N2 Cd1 S2 168.64(5) . .
N1 Cd1 S2 96.18(4) . .
S3 Cd1 S2 93.963(17) . .
S1 Cd1 S2 76.447(16) . .
N2 Cd1 S4 84.85(4) . .
N1 Cd1 S4 159.42(4) . .
S3 Cd1 S4 74.969(16) . .
S1 Cd1 S4 99.333(17) . .
S2 Cd1 S4 100.642(17) . .

loop_
_geom_bond_atom_site_label_1
_geom_bond_atom_site_label_2
_geom_bond_distance
_geom_bond_site_symmetry_2
C1 O1 1.446(3) .
C1 H1A 0.9800 .
C1 H1B 0.9800 .
C1 H1C 0.9800 .
C2 C7 1.386(3) .
C2 C3 1.400(3) .
C2 P1 1.797(2) .
C3 C4 1.388(3) .
C3 H3 0.9500 .
C4 C5 1.390(3) .
C4 H4 0.9500 .
C5 O2 1.367(2) .
C5 C6 1.389(3) .
C6 C7 1.389(3) .
C6 H6 0.9500 .
C7 H7 0.9500 .
C8 O2 1.429(3) .
C8 H8A 0.9800 .
C8 H8B 0.9800 .
C8 H8C 0.9800 .
C9 O3 1.448(3) .
C9 H9A 0.9800 .
C9 H9B 0.9800 .
C9 H9C 0.9800 .
C10 C15 1.388(3) .
C10 C11 1.404(3) .
C10 P2 1.802(2) .
C11 C12 1.377(3) .
C11 H11 0.9500 .
C12 C13 1.398(3) .
C12 H12 0.9500 .
C13 O4 1.365(3) .
C13 C14 1.391(3) .
C14 C15 1.394(3) .
C14 H14 0.9500 .
C15 H15 0.9500 .
C16 O4 1.431(3) .
C16 H16A 0.9800 .
C16 H16B 0.9800 .
C16 H16C 0.9800 .
C17 N1 1.338(3) .
C17 C18 1.385(3) .
C17 H17 0.9500 .
C18 C19 1.391(3) .
C18 H18 0.9500 .
C19 C20 1.396(3) .
C19 C22 1.470(3) .
C20 C21 1.379(3) .
C20 H20 0.9500 .
C21 N1 1.343(3) .
C21 H21 0.9500 .
C22 C28 1.321(3) 4_585
C22 H22 0.94(2) .
C23 N2 1.343(3) .
C23 C24 1.381(3) .
C23 H23 0.9500 .
C24 C25 1.394(3) .
C24 H24 0.9500 .
C25 C26 1.397(3) .
C25 C28 1.466(3) .
C26 C27 1.380(3) .
C26 H26 0.9500 .
C27 N2 1.340(3) .
C27 H27 0.9500 .
C28 C22 1.321(3) 4_686
C28 H28 0.94(3) .
N1 Cd1 2.4030(17) .
N2 Cd1 2.3638(17) .
O1 P1 1.6022(15) .
O3 P2 1.6075(15) .
P1 S2 1.9933(7) .
P1 S1 2.0103(7) .
P2 S4 1.9822(8) .
P2 S3 2.0139(7) .
S1 Cd1 2.6794(6) .
S2 Cd1 2.6870(6) .
S3 Cd1 2.6579(6) .
S4 Cd1 2.8087(6) .
